data_7135832
loop_
_publ_author_name
'Jiang, Dong-Fang'
'He, Wei-Min'
'Jia, Zhou'
'Yang, Can'
'Yutong, Tang'
'Liu, Shuai'

_publ_section_title
;
 Palladium-Catalyzed Three-Component Tandem Reaction of Thioamides,
 Arenediazonium Tetrafluoroborates and DABSO: An Efficient Synthesis of
 Arylsulfonyl 1,3-Benzothiazines
;
_journal_name_full 'Chemical Communications'
_journal_paper_doi 10.1039/D6CC02613C
_journal_year 2026
_chemical_formula_moiety 'C29 H24 N2 O3 S2'
_chemical_formula_sum 'C29 H24 N2 O3 S2'
_chemical_formula_weight 512.62
_space_group_crystal_system orthorhombic
_space_group_IT_number 19
_space_group_name_Hall 'P 2ac 2ab'
_space_group_name_H-M_alt 'P 21 21 21'
_atom_sites_solution_hydrogens geom
_atom_sites_solution_primary direct
_audit_creation_date 2025-05-02
_audit_creation_method
;
Olex2 1.2
(compiled 2017.08.10 svn.r3458 for OlexSys, GUI svn.r5381)
;
_audit_update_record
;
2026-03-09 deposited with the CCDC.	2026-05-22 downloaded from the CCDC.
;
_cell_angle_alpha 90
_cell_angle_beta 90
_cell_angle_gamma 90
_cell_formula_units_Z 4
_cell_length_a 10.9413(2)
_cell_length_b 13.5395(3)
_cell_length_c 20.7527(5)
_cell_measurement_reflns_used 7758
_cell_measurement_temperature 299.44(10)
_cell_measurement_theta_max 73.4870
_cell_measurement_theta_min 3.8810
_cell_volume 3074.30(12)
_computing_cell_refinement 'CrysAlisPro 1.171.43.127a (Rigaku OD, 2024)'
_computing_data_collection 'CrysAlisPro system (CCD 43.127a 64-bit (release 16-06-2024))'
_computing_data_reduction 'CrysAlisPro 1.171.43.127a (Rigaku OD, 2024)'
_computing_molecular_graphics 'Olex2 (Dolomanov et al., 2009)'
_computing_publication_material 'Olex2 (Dolomanov et al., 2009)'
_computing_structure_refinement 'XH (Sheldrick, 2008)'
_computing_structure_solution 'SIR2004 (Burla et al., 2007)'
_diffrn_ambient_environment air
_diffrn_ambient_temperature 299.44(10)
_diffrn_detector 'Hybrid Pixel Array Detector'
_diffrn_detector_area_resol_mean 10.0000
_diffrn_detector_type HyPix
_diffrn_measured_fraction_theta_full 0.996
_diffrn_measured_fraction_theta_max 0.970
_diffrn_measurement_details
;
List of Runs (angles in degrees, time in seconds):

  # Type    Start    End  Width  t~exp~   \w     \q     \k     \f   Frames
#--------------------------------------------------------------------------
  1  \w   -123.00 -33.00   0.50    0.30    --  -97.00 141.00 116.00  180
  2  \w    -52.00 -26.00   0.50    0.30    --  -97.00  45.00-120.00   52
  3  \w    -86.00 -49.00   0.50    0.05    --  -42.61 125.00-150.00   74
  4  \w    -54.00 -26.00   0.50    0.30    --  -97.00  45.00   0.00   56
  5  \w     51.00 107.00   0.50    0.30    --  107.45-125.00   0.00  112
  6  \w     36.00  72.00   0.50    0.30    --  107.45-125.00  90.00   72
  7  \w    -37.00  19.00   0.50    0.05    --   42.61 -19.00  30.00  112
  8  \w    -34.00  18.00   0.50    0.05    --   42.61 -20.00  85.00  104
  9  \w    -22.00  10.00   0.50    0.05    --   42.61 -19.00 -60.00   64
 10  \w     75.00 101.00   0.50    0.30    --  107.45 -77.00-120.00   52
 11  \w     78.00 151.00   0.50    0.30    --  107.45  20.00-107.00  146
 12  \w    109.00 163.00   0.50    0.30    --  107.45 105.00  48.00  108
 13  \w   -143.00 -71.00   0.50    0.30    --  -97.00 -20.00  85.00  144
 14  \w   -104.00 -78.00   0.50    0.05    --  -42.88-141.00  58.00   52
 15  \w     59.00  92.00   0.50    0.05    --   42.88-125.00-180.00   66
 16  \w     26.00  52.00   0.50    0.05    --   42.88-125.00-180.00   52
 17  \w   -125.00 -88.00   0.50    0.30    --  -97.00 -95.00  60.00   74
 18  \w    -74.00 -49.00   0.50    0.30    --  -97.00  61.00  90.00   50
 19  \w    -48.00 -21.00   0.50    0.30    --  -97.00  45.00  30.00   54
 20  \w    -54.00 -29.00   0.50    0.30    --  -97.00  45.00 -30.00   50
 21  \w   -162.00-130.00   0.50    0.30    --  -97.00 -95.00  60.00   64
 22  \w     81.00 108.00   0.50    0.30    --  108.06-125.00 -90.00   54
 23  \w     49.00  75.00   0.50    0.30    --  108.06-125.00  60.00   52
 24  \w     51.00  77.00   0.50    0.30    --  108.06-125.00 -90.00   52
 25  \w     38.00  65.00   0.50    0.30    --  108.06 -61.00 -90.00   54
 26  \w     80.00 108.00   0.50    0.30    --  108.06-125.00  60.00   56
 27  \w     34.00  59.00   0.50    0.30    --  108.06 -61.00-120.00   50
 28  \w     42.00  68.00   0.50    0.30    --  108.06 -61.00  90.00   52
 29  \w     34.00  65.00   0.50    0.30    --  108.06 -61.00   0.00   62
 30  \w   -145.00-120.00   0.50    0.30    --  -97.00 -20.00  85.00   50
;
_diffrn_measurement_device 'four-circle diffractometer'
_diffrn_measurement_device_type 'ROD, Synergy Custom system, HyPix'
_diffrn_measurement_method '\w scans'
_diffrn_orient_matrix_type 'CrysAlisPro convention (1999,Acta A55,543-557)'
_diffrn_orient_matrix_UB_11 -0.0317309000
_diffrn_orient_matrix_UB_12 0.1108083000
_diffrn_orient_matrix_UB_13 0.0001935000
_diffrn_orient_matrix_UB_21 0.0045379000
_diffrn_orient_matrix_UB_22 0.0011299000
_diffrn_orient_matrix_UB_23 -0.0742024000
_diffrn_orient_matrix_UB_31 -0.1371344000
_diffrn_orient_matrix_UB_32 -0.0256529000
_diffrn_orient_matrix_UB_33 -0.0024766000
_diffrn_radiation_monochromator mirror
_diffrn_radiation_probe x-ray
_diffrn_radiation_type 'Cu K\a'
_diffrn_radiation_wavelength 1.54184
_diffrn_reflns_av_R_equivalents 0.0454
_diffrn_reflns_av_unetI/netI 0.0427
_diffrn_reflns_Laue_measured_fraction_full 0.996
_diffrn_reflns_Laue_measured_fraction_max 0.970
_diffrn_reflns_limit_h_max 9
_diffrn_reflns_limit_h_min -13
_diffrn_reflns_limit_k_max 16
_diffrn_reflns_limit_k_min -16
_diffrn_reflns_limit_l_max 25
_diffrn_reflns_limit_l_min -24
_diffrn_reflns_number 20205
_diffrn_reflns_point_group_measured_fraction_full 0.991
_diffrn_reflns_point_group_measured_fraction_max 0.946
_diffrn_reflns_theta_full 67.684
_diffrn_reflns_theta_max 75.561
_diffrn_reflns_theta_min 3.898
_diffrn_source 'Rotating-anode X-ray tube'
_diffrn_source_type 'Rigaku (Cu) X-ray Source'
_exptl_absorpt_coefficient_mu 1.798
_exptl_absorpt_correction_T_max 1.00000
_exptl_absorpt_correction_T_min 0.73644
_exptl_absorpt_correction_type multi-scan
_exptl_absorpt_process_details
;
CrysAlisPro 1.171.43.127a (Rigaku Oxford Diffraction, 2024)
Empirical absorption correction using spherical harmonics,
implemented in SCALE3 ABSPACK scaling algorithm.
;
_exptl_crystal_colour 'clear light yellow'
_exptl_crystal_colour_lustre clear
_exptl_crystal_colour_modifier light
_exptl_crystal_colour_primary yellow
_exptl_crystal_density_diffrn 1.108
_exptl_crystal_description block
_exptl_crystal_F_000 1072
_exptl_crystal_size_max 0.23
_exptl_crystal_size_mid 0.16
_exptl_crystal_size_min 0.12
_refine_diff_density_max 0.258
_refine_diff_density_min -0.221
_refine_diff_density_rms 0.050
_refine_ls_abs_structure_details
;
 Flack x determined using 2010 quotients [(I+)-(I-)]/[(I+)+(I-)]
 (Parsons, Flack and Wagner, Acta Cryst. B69 (2013) 249-259).
;
_refine_ls_abs_structure_Flack 0.000(9)
_refine_ls_extinction_method none
_refine_ls_goodness_of_fit_ref 1.055
_refine_ls_hydrogen_treatment constr
_refine_ls_matrix_type full
_refine_ls_number_parameters 327
_refine_ls_number_reflns 6029
_refine_ls_number_restraints 0
_refine_ls_restrained_S_all 1.055
_refine_ls_R_factor_all 0.0548
_refine_ls_R_factor_gt 0.0463
_refine_ls_shift/su_max 0.001
_refine_ls_shift/su_mean 0.000
_refine_ls_structure_factor_coef Fsqd
_refine_ls_weighting_details 'w=1/[\s^2^(Fo^2^)+(0.0772P)^2^+0.1053P] where P=(Fo^2^+2Fc^2^)/3'
_refine_ls_weighting_scheme calc
_refine_ls_wR_factor_gt 0.1182
_refine_ls_wR_factor_ref 0.1232
_reflns_Friedel_coverage 0.738
_reflns_Friedel_fraction_full 0.986
_reflns_Friedel_fraction_max 0.916
_reflns_number_gt 5310
_reflns_number_total 6029
_reflns_threshold_expression 'I > 2\s(I)'
_cod_data_source_file d6cc02613c2.cif
_cod_data_source_block 1
_cod_database_code 7135832
_shelx_shelxl_version_number 2018/1
_chemical_oxdiff_formula chnos
_shelx_space_group_comment
;
The symmetry employed for this shelxl refinement is uniquely defined
by the following loop, which should always be used as a source of
symmetry information in preference to the above space-group names.
They are only intended as comments.
;
_shelx_estimated_absorpt_t_max 0.813
_shelx_estimated_absorpt_t_min 0.682
_diffrn_oxdiff_digest_frames
;
018fcde46ac813449196eb0744fe3acda9022205605
;
_reflns_odcompleteness_completeness 99.78
_reflns_odcompleteness_iscentric 1
_reflns_odcompleteness_theta 66.97
_olex2_refinement_description
;
1. Fixed Uiso
 At 1.2 times of:
  All C(H) groups, All N(H) groups
 At 1.5 times of:
  All C(H,H,H) groups
2.a Aromatic/amide H refined with riding coordinates:
 N1(H1), C6(H6), C4(H4), C16(H16), C29(H29), C27(H27), C21(H21), C26(H26),
 C20(H20), C25(H25), C19(H19), C7(H7), C3(H3), C10(H10), C11(H11), C18(H18),
 C28(H28), C14(H14)
2.b Idealised Me refined as rotating group:
 C13(H13a,H13b,H13c), C1(H1a,H1b,H1c)
;
_smtbx_masks_void_probe_radius 1.2
_smtbx_masks_void_truncation_radius 1.2
_olex2_submission_special_instructions 'No special instructions were received'
_oxdiff_exptl_absorpt_empirical_details
;
Empirical correction (ABSPACK) includes:
- Absorption correction using spherical harmonics
- Frame scaling
;
_oxdiff_exptl_absorpt_empirical_full_max 1.393
_oxdiff_exptl_absorpt_empirical_full_min 0.768

loop_
_space_group_symop_operation_xyz
'x, y, z'
'-x+1/2, -y, z+1/2'
'-x, y+1/2, -z+1/2'
'x+1/2, -y+1/2, -z'

loop_
_atom_site_label
_atom_site_type_symbol
_atom_site_fract_x
_atom_site_fract_y
_atom_site_fract_z
_atom_site_U_iso_or_equiv
_atom_site_adp_type
_atom_site_occupancy
_atom_site_site_symmetry_order
_atom_site_calc_flag
_atom_site_refinement_flags_posn
_atom_site_refinement_flags_adp
_atom_site_refinement_flags_occupancy
_atom_site_disorder_assembly
_atom_site_disorder_group
S2 S 0.50437(7) 0.24011(5) 0.56010(4) 0.04285(19) Uani 1 1 d . . . . .
S1 S 0.40690(9) 0.38822(6) 0.44689(5) 0.0515(2) Uani 1 1 d . . . . .
O2 O 0.4628(3) 0.20356(18) 0.49907(13) 0.0539(6) Uani 1 1 d . . . . .
O3 O 0.5962(3) 0.1845(2) 0.59377(15) 0.0577(7) Uani 1 1 d . . . . .
O4 O 0.0770(3) 0.2785(3) 0.72826(13) 0.0741(10) Uani 1 1 d . . . . .
N2 N 0.4057(3) 0.5912(2) 0.44224(16) 0.0506(7) Uani 1 1 d . . . . .
N1 N 0.2290(3) 0.5052(2) 0.41635(16) 0.0518(7) Uani 1 1 d . . . . .
H1 H 0.196088 0.447545 0.416946 0.062 Uiso 1 1 calc R . . . .
C5 C 0.3780(3) 0.2518(3) 0.61169(15) 0.0424(7) Uani 1 1 d . . . . .
C24 C 0.1535(3) 0.5835(3) 0.39551(17) 0.0454(7) Uani 1 1 d . . . . .
C17 C 0.5946(3) 0.5103(3) 0.48174(15) 0.0450(7) Uani 1 1 d . . . . .
C15 C 0.5289(3) 0.4188(3) 0.49938(16) 0.0440(7) Uani 1 1 d . . . . .
C2 C 0.1808(3) 0.2713(3) 0.69258(18) 0.0499(8) Uani 1 1 d . . . . .
C23 C 0.3476(3) 0.5101(2) 0.43557(16) 0.0432(7) Uani 1 1 d . . . . .
C22 C 0.5313(3) 0.5899(3) 0.45481(17) 0.0475(8) Uani 1 1 d . . . . .
C9 C 0.6374(3) 0.3982(2) 0.60482(16) 0.0428(7) Uani 1 1 d . . . . .
C6 C 0.3966(3) 0.2601(3) 0.67720(16) 0.0490(8) Uani 1 1 d . . . . .
H6 H 0.475509 0.259159 0.693880 0.059 Uiso 1 1 calc R . . . .
C4 C 0.2612(3) 0.2557(3) 0.58573(16) 0.0476(8) Uani 1 1 d . . . . .
H4 H 0.249352 0.252196 0.541407 0.057 Uiso 1 1 calc R . . . .
C16 C 0.5895(4) 0.4729(3) 0.64345(19) 0.0509(8) Uani 1 1 d . . . . .
H16 H 0.513817 0.500130 0.633356 0.061 Uiso 1 1 calc R . . . .
C8 C 0.5634(3) 0.3622(2) 0.54969(17) 0.0413(7) Uani 1 1 d . . . . .
C29 C 0.1712(4) 0.6808(3) 0.4153(2) 0.0570(9) Uani 1 1 d . . . . .
H29 H 0.236143 0.696724 0.442281 0.068 Uiso 1 1 calc R . . . .
C27 C -0.0052(4) 0.7312(4) 0.3545(2) 0.0656(11) Uani 1 1 d . . . . .
H27 H -0.058231 0.780646 0.340763 0.079 Uiso 1 1 calc R . . . .
C21 C 0.5960(4) 0.6767(3) 0.4399(2) 0.0604(10) Uani 1 1 d . . . . .
H21 H 0.553802 0.731740 0.424970 0.072 Uiso 1 1 calc R . . . .
C26 C -0.0220(4) 0.6362(4) 0.3353(2) 0.0691(12) Uani 1 1 d . . . . .
H26 H -0.086932 0.620956 0.308182 0.083 Uiso 1 1 calc R . . . .
C20 C 0.7199(4) 0.6811(3) 0.4470(2) 0.0637(11) Uani 1 1 d . . . . .
H20 H 0.761656 0.738690 0.436309 0.076 Uiso 1 1 calc R . . . .
C25 C 0.0556(4) 0.5619(3) 0.3556(2) 0.0583(9) Uani 1 1 d . . . . .
H25 H 0.042103 0.497168 0.342321 0.070 Uiso 1 1 calc R . . . .
C19 C 0.7825(4) 0.6017(4) 0.4696(2) 0.0637(11) Uani 1 1 d . . . . .
H19 H 0.867206 0.604572 0.472905 0.076 Uiso 1 1 calc R . . . .
C7 C 0.2971(3) 0.2699(4) 0.71800(17) 0.0559(9) Uani 1 1 d . . . . .
H7 H 0.308736 0.275537 0.762241 0.067 Uiso 1 1 calc R . . . .
C3 C 0.1638(3) 0.2647(3) 0.62665(18) 0.0547(9) Uani 1 1 d . . . . .
H3 H 0.084955 0.266395 0.609906 0.066 Uiso 1 1 calc R . . . .
C10 C 0.7514(4) 0.3594(3) 0.6216(2) 0.0545(9) Uani 1 1 d . . . . .
H10 H 0.786156 0.309794 0.596544 0.065 Uiso 1 1 calc R . . . .
C11 C 0.8123(4) 0.3942(4) 0.6749(2) 0.0654(11) Uani 1 1 d . . . . .
H11 H 0.888329 0.367774 0.685139 0.078 Uiso 1 1 calc R . . . .
C12 C 0.7636(4) 0.4679(3) 0.7141(2) 0.0623(10) Uani 1 1 d . . . . .
C18 C 0.7217(4) 0.5163(3) 0.4879(2) 0.0559(9) Uani 1 1 d . . . . .
H18 H 0.765463 0.463025 0.504203 0.067 Uiso 1 1 calc R . . . .
C28 C 0.0919(4) 0.7534(3) 0.3946(2) 0.0651(10) Uani 1 1 d . . . . .
H28 H 0.103931 0.818310 0.407799 0.078 Uiso 1 1 calc R . . . .
C14 C 0.6525(4) 0.5070(3) 0.6963(2) 0.0624(10) Uani 1 1 d . . . . .
H14 H 0.619128 0.558004 0.720671 0.075 Uiso 1 1 calc R . . . .
C13 C 0.8307(7) 0.5027(5) 0.7734(3) 0.0974(18) Uani 1 1 d . . . . .
H13A H 0.803006 0.465963 0.810230 0.146 Uiso 1 1 calc GR . . . .
H13B H 0.814939 0.571677 0.780064 0.146 Uiso 1 1 calc GR . . . .
H13C H 0.916870 0.492516 0.767773 0.146 Uiso 1 1 calc GR . . . .
C1 C 0.0896(5) 0.2834(8) 0.7963(2) 0.114(3) Uani 1 1 d . . . . .
H1A H 0.140677 0.338371 0.807482 0.171 Uiso 1 1 calc GR . . . .
H1B H 0.125965 0.223385 0.811763 0.171 Uiso 1 1 calc GR . . . .
H1C H 0.010474 0.291663 0.815575 0.171 Uiso 1 1 calc GR . . . .

loop_
_atom_site_aniso_label
_atom_site_aniso_U_11
_atom_site_aniso_U_22
_atom_site_aniso_U_33
_atom_site_aniso_U_23
_atom_site_aniso_U_13
_atom_site_aniso_U_12
S2 0.0459(4) 0.0357(4) 0.0470(4) 0.0018(3) 0.0040(3) 0.0051(3)
S1 0.0582(5) 0.0383(4) 0.0580(5) -0.0010(4) -0.0141(4) -0.0002(4)
O2 0.0667(16) 0.0441(13) 0.0510(14) -0.0071(11) 0.0088(11) 0.0007(11)
O3 0.0492(14) 0.0472(14) 0.0768(18) 0.0085(13) 0.0057(13) 0.0114(12)
O4 0.0460(14) 0.128(3) 0.0483(14) -0.0054(17) 0.0053(12) 0.0032(16)
N2 0.0526(16) 0.0412(14) 0.0579(16) 0.0043(14) -0.0111(15) -0.0034(13)
N1 0.0560(18) 0.0368(15) 0.0626(18) 0.0003(14) -0.0105(14) -0.0024(13)
C5 0.0471(17) 0.0393(16) 0.0407(15) 0.0036(14) 0.0004(12) 0.0003(14)
C24 0.0443(18) 0.0473(18) 0.0447(17) 0.0044(14) 0.0014(14) 0.0048(14)
C17 0.0503(18) 0.0482(18) 0.0364(16) 0.0045(14) -0.0022(14) -0.0053(15)
C15 0.0464(18) 0.0401(16) 0.0455(17) -0.0027(13) 0.0029(13) 0.0030(13)
C2 0.0424(17) 0.061(2) 0.0460(17) 0.0015(16) 0.0028(14) 0.0001(16)
C23 0.0475(18) 0.0414(16) 0.0406(16) 0.0006(14) -0.0053(14) 0.0009(14)
C22 0.054(2) 0.0442(17) 0.0440(17) 0.0043(13) -0.0064(14) -0.0086(15)
C9 0.0440(17) 0.0390(16) 0.0453(16) 0.0058(14) 0.0051(14) 0.0023(14)
C6 0.0420(17) 0.062(2) 0.0428(16) 0.0061(16) -0.0088(13) 0.0016(17)
C4 0.0419(16) 0.062(2) 0.0393(15) -0.0008(16) -0.0057(13) -0.0026(16)
C16 0.0488(19) 0.0437(19) 0.060(2) 0.0028(16) -0.0013(17) 0.0036(15)
C8 0.0398(15) 0.0399(16) 0.0442(17) 0.0017(13) 0.0059(13) 0.0062(12)
C29 0.067(2) 0.047(2) 0.057(2) -0.0064(17) -0.0092(19) 0.0065(18)
C27 0.058(2) 0.070(3) 0.069(2) 0.016(2) 0.011(2) 0.016(2)
C21 0.079(3) 0.048(2) 0.054(2) 0.0126(17) -0.004(2) -0.0163(19)
C26 0.046(2) 0.089(3) 0.072(3) 0.016(2) -0.0064(19) 0.009(2)
C20 0.071(3) 0.067(3) 0.053(2) 0.006(2) -0.001(2) -0.023(2)
C25 0.048(2) 0.060(2) 0.068(2) 0.003(2) 0.0012(17) -0.0040(17)
C19 0.049(2) 0.084(3) 0.058(2) 0.011(2) 0.0004(17) -0.014(2)
C7 0.0496(19) 0.079(3) 0.0392(17) -0.0013(18) -0.0056(14) -0.0046(18)
C3 0.0397(17) 0.077(3) 0.0473(18) 0.0025(18) -0.0065(14) -0.0103(18)
C10 0.0482(19) 0.055(2) 0.060(2) 0.0035(17) -0.0040(17) 0.0072(17)
C11 0.052(2) 0.069(3) 0.075(3) 0.017(2) -0.0155(19) 0.004(2)
C12 0.071(3) 0.056(2) 0.059(2) 0.0056(19) -0.015(2) -0.010(2)
C18 0.049(2) 0.065(2) 0.054(2) 0.0068(19) 0.0001(16) -0.0078(18)
C28 0.077(3) 0.048(2) 0.070(2) -0.0019(19) 0.007(2) 0.017(2)
C14 0.068(3) 0.051(2) 0.068(2) -0.011(2) -0.007(2) 0.005(2)
C13 0.114(4) 0.089(4) 0.089(4) -0.014(3) -0.041(4) -0.007(3)
C1 0.070(3) 0.223(9) 0.048(2) -0.007(4) 0.019(2) 0.011(4)

loop_
_atom_type_symbol
_atom_type_description
_atom_type_scat_dispersion_real
_atom_type_scat_dispersion_imag
_atom_type_scat_source
C C 0.0181 0.0091 'International Tables Vol C Tables 4.2.6.8 and 6.1.1.4'
H H 0.0000 0.0000 'International Tables Vol C Tables 4.2.6.8 and 6.1.1.4'
N N 0.0311 0.0180 'International Tables Vol C Tables 4.2.6.8 and 6.1.1.4'
O O 0.0492 0.0322 'International Tables Vol C Tables 4.2.6.8 and 6.1.1.4'
S S 0.3331 0.5567 'International Tables Vol C Tables 4.2.6.8 and 6.1.1.4'

loop_
_geom_angle_atom_site_label_1
_geom_angle_atom_site_label_2
_geom_angle_atom_site_label_3
_geom_angle
_geom_angle_site_symmetry_1
_geom_angle_site_symmetry_3
_geom_angle_publ_flag
O2 S2 O3 118.06(17) . . ?
O2 S2 C5 108.64(16) . . ?
O2 S2 C8 109.08(16) . . ?
O3 S2 C5 107.56(16) . . ?
O3 S2 C8 106.90(16) . . ?
C5 S2 C8 105.95(16) . . ?
C15 S1 C23 97.96(16) . . ?
C2 O4 C1 117.7(3) . . ?
C23 N2 C22 120.0(3) . . ?
C23 N1 C24 127.7(3) . . ?
C6 C5 S2 119.5(3) . . ?
C6 C5 C4 121.0(3) . . ?
C4 C5 S2 119.5(3) . . ?
C29 C24 N1 122.6(3) . . ?
C25 C24 N1 118.5(3) . . ?
C25 C24 C29 118.9(4) . . ?
C22 C17 C15 120.3(3) . . ?
C22 C17 C18 118.9(3) . . ?
C18 C17 C15 120.7(3) . . ?
C17 C15 S1 114.2(2) . . ?
C8 C15 S1 123.6(3) . . ?
C8 C15 C17 122.1(3) . . ?
O4 C2 C7 124.3(3) . . ?
O4 C2 C3 115.5(3) . . ?
C7 C2 C3 120.1(3) . . ?
N2 C23 S1 126.7(3) . . ?
N2 C23 N1 123.4(3) . . ?
N1 C23 S1 109.9(2) . . ?
N2 C22 C21 116.3(3) . . ?
C17 C22 N2 124.7(3) . . ?
C17 C22 C21 118.9(3) . . ?
C16 C9 C8 118.5(3) . . ?
C16 C9 C10 117.8(3) . . ?
C10 C9 C8 123.7(3) . . ?
C5 C6 C7 119.6(3) . . ?
C3 C4 C5 118.7(3) . . ?
C14 C16 C9 120.9(4) . . ?
C15 C8 S2 121.2(3) . . ?
C15 C8 C9 124.2(3) . . ?
C9 C8 S2 114.1(2) . . ?
C28 C29 C24 119.6(4) . . ?
C26 C27 C28 119.0(4) . . ?
C20 C21 C22 120.9(4) . . ?
C27 C26 C25 121.2(4) . . ?
C19 C20 C21 120.2(4) . . ?
C26 C25 C24 120.2(4) . . ?
C20 C19 C18 120.8(4) . . ?
C2 C7 C6 119.6(3) . . ?
C4 C3 C2 121.0(3) . . ?
C11 C10 C9 120.2(4) . . ?
C10 C11 C12 122.0(4) . . ?
C11 C12 C13 120.9(5) . . ?
C14 C12 C11 117.2(4) . . ?
C14 C12 C13 121.9(5) . . ?
C19 C18 C17 120.1(4) . . ?
C29 C28 C27 121.1(4) . . ?
C16 C14 C12 121.8(4) . . ?

loop_
_geom_bond_atom_site_label_1
_geom_bond_atom_site_label_2
_geom_bond_distance
_geom_bond_site_symmetry_2
_geom_bond_publ_flag
S2 O2 1.434(3) . ?
S2 O3 1.437(3) . ?
S2 C5 1.756(3) . ?
S2 C8 1.788(3) . ?
S1 C15 1.772(4) . ?
S1 C23 1.789(3) . ?
O4 C2 1.359(5) . ?
O4 C1 1.420(6) . ?
N2 C23 1.276(5) . ?
N2 C22 1.399(5) . ?
N1 C24 1.412(5) . ?
N1 C23 1.358(5) . ?
C5 C6 1.379(5) . ?
C5 C4 1.388(5) . ?
C24 C29 1.393(5) . ?
C24 C25 1.386(6) . ?
C17 C15 1.478(5) . ?
C17 C22 1.398(5) . ?
C17 C18 1.399(6) . ?
C15 C8 1.349(5) . ?
C2 C7 1.378(5) . ?
C2 C3 1.384(5) . ?
C22 C21 1.405(5) . ?
C9 C16 1.393(5) . ?
C9 C8 1.484(5) . ?
C9 C10 1.397(5) . ?
C6 C7 1.386(5) . ?
C4 C3 1.368(5) . ?
C16 C14 1.375(6) . ?
C29 C28 1.380(6) . ?
C27 C26 1.359(7) . ?
C27 C28 1.382(7) . ?
C21 C20 1.366(6) . ?
C26 C25 1.383(6) . ?
C20 C19 1.359(7) . ?
C19 C18 1.386(6) . ?
C10 C11 1.376(6) . ?
C11 C12 1.393(7) . ?
C12 C14 1.377(7) . ?
C12 C13 1.509(7) . ?

loop_
_smtbx_masks_void_nr
_smtbx_masks_void_average_x
_smtbx_masks_void_average_y
_smtbx_masks_void_average_z
_smtbx_masks_void_volume
_smtbx_masks_void_count_electrons
_smtbx_masks_void_content
1 -0.170 0.081 -0.166 210.9 43.8 ?
2 0.330 0.419 0.166 210.9 43.7 ?
3 0.170 0.581 0.666 210.9 43.4 ?
4 -0.330 0.919 0.334 210.9 44.3 ?
